data_2217936
loop_
_publ_author_name
'Chohan, Zahid H.'
'Shad, Hazoor A.'
'Tahir, M. Nawaz'
'Khan, Islam Ullah'

_publ_section_title
;
 4-{2-[(5-Chloro-2-hydroxybenzylidene)amino]ethyl}benzenesulfonamide
;
_journal_coeditor_code HK2428
_journal_issue 4
_journal_name_full 'Acta Crystallographica Section E'
_journal_page_first o725
_journal_paper_doi 10.1107/S1600536808005084
_journal_volume 64
_journal_year 2008
_chemical_formula_iupac 'C15 H15 Cl N2 O3 S'
_chemical_formula_moiety 'C15 H15 Cl N2 O3 S'
_chemical_formula_sum 'C15 H15 Cl N2 O3 S'
_chemical_formula_weight 338.80
_chemical_melting_point 497
_chemical_name_systematic
;
4-{2-[(5-Chloro-2-hydroxybenzylidene)amino]ethyl}benzenesulfonamide
;
_space_group_IT_number 15
_symmetry_cell_setting monoclinic
_symmetry_space_group_name_Hall '-C 2yc'
_symmetry_space_group_name_H-M 'C 1 2/c 1'
_atom_sites_solution_hydrogens geom
_atom_sites_solution_primary direct
_atom_sites_solution_secondary difmap
_audit_creation_method SHELXL-97
_cell_angle_alpha 90
_cell_angle_beta 99.942(9)
_cell_angle_gamma 90
_cell_formula_units_Z 8
_cell_length_a 21.069(2)
_cell_length_b 4.8125(6)
_cell_length_c 30.838(3)
_cell_measurement_reflns_used 2163
_cell_measurement_temperature 296(2)
_cell_measurement_theta_max 29.16
_cell_measurement_theta_min 1.34
_cell_volume 3079.9(6)
_computing_cell_refinement 'APEX2 (Bruker, 2007)'
_computing_data_collection 'APEX2 (Bruker, 2007)'
_computing_data_reduction 'SAINT (Bruker, 2007)'
_computing_molecular_graphics 'ORTEP-3 for Windows (Farrugia, 1997) and PLATON (Spek, 2003)'
_computing_publication_material
;
WinGX (Farrugia, 1999) and PLATON (Spek, 2003)
;
_computing_structure_refinement 'SHELXL97 (Sheldrick, 2008)'
_computing_structure_solution 'SHELXS97 (Sheldrick, 2008)'
_diffrn_ambient_temperature 296(2)
_diffrn_detector_area_resol_mean 7.40
_diffrn_measured_fraction_theta_full 0.975
_diffrn_measured_fraction_theta_max 0.975
_diffrn_measurement_device_type 'Bruker KappaAPEXII CCD'
_diffrn_measurement_method \w
_diffrn_radiation_monochromator graphite
_diffrn_radiation_source 'fine-focus sealed tube'
_diffrn_radiation_type 'Mo K\a'
_diffrn_radiation_wavelength 0.71073
_diffrn_reflns_av_R_equivalents 0.0596
_diffrn_reflns_av_sigmaI/netI 0.0633
_diffrn_reflns_limit_h_max 28
_diffrn_reflns_limit_h_min -28
_diffrn_reflns_limit_k_max 5
_diffrn_reflns_limit_k_min -6
_diffrn_reflns_limit_l_max 42
_diffrn_reflns_limit_l_min -41
_diffrn_reflns_number 16002
_diffrn_reflns_theta_full 29.16
_diffrn_reflns_theta_max 29.16
_diffrn_reflns_theta_min 1.34
_exptl_absorpt_coefficient_mu 0.397
_exptl_absorpt_correction_T_max 0.940
_exptl_absorpt_correction_T_min 0.920
_exptl_absorpt_correction_type multi-scan
_exptl_absorpt_process_details '(SADABS; Bruker, 2005)'
_exptl_crystal_colour yellow
_exptl_crystal_density_diffrn 1.461
_exptl_crystal_density_method 'not measured'
_exptl_crystal_description prismatic
_exptl_crystal_F_000 1408
_exptl_crystal_size_max 0.22
_exptl_crystal_size_mid 0.18
_exptl_crystal_size_min 0.14
_refine_diff_density_max 0.360
_refine_diff_density_min -0.280
_refine_ls_extinction_method none
_refine_ls_goodness_of_fit_ref 1.019
_refine_ls_hydrogen_treatment mixed
_refine_ls_matrix_type full
_refine_ls_number_parameters 206
_refine_ls_number_reflns 4067
_refine_ls_number_restraints 0
_refine_ls_restrained_S_all 1.019
_refine_ls_R_factor_gt 0.0465
_refine_ls_shift/su_max 0.000
_refine_ls_shift/su_mean 0.000
_refine_ls_structure_factor_coef Fsqd
_refine_ls_weighting_details 'calc w=1/[\s^2^(Fo^2^)+(0.0.0962P)^2^] where P=(Fo^2^+2Fc^2^)/3'
_refine_ls_weighting_scheme calc
_refine_ls_wR_factor_gt 0.1268
_refine_ls_wR_factor_ref 0.1852
_reflns_number_gt 1851
_reflns_number_total 4067
_reflns_threshold_expression I>3\s(I)
_cod_data_source_file hk2428.cif
_cod_data_source_block I
_cod_original_sg_symbol_H-M 'C 2/c'
_cod_database_code 2217936
_cod_database_fobs_code 2217936

loop_
_symmetry_equiv_pos_as_xyz
'x, y, z'
'-x, y, -z+1/2'
'x+1/2, y+1/2, z'
'-x+1/2, y+1/2, -z+1/2'
'-x, -y, -z'
'x, -y, z-1/2'
'-x+1/2, -y+1/2, -z'
'x+1/2, -y+1/2, z-1/2'

loop_
_atom_site_aniso_label
_atom_site_aniso_U_11
_atom_site_aniso_U_22
_atom_site_aniso_U_33
_atom_site_aniso_U_12
_atom_site_aniso_U_13
_atom_site_aniso_U_23
Cl1 0.0648(7) 0.1294(11) 0.1019(10) 0.0029(8) -0.0357(7) -0.0252(8)
S1 0.0365(4) 0.0370(4) 0.0461(5) -0.0006(4) -0.0030(3) 0.0111(4)
O1 0.0634(17) 0.076(2) 0.0685(19) -0.0105(16) -0.0151(14) 0.0163(14)
O2 0.0434(14) 0.0394(12) 0.0741(18) 0.0078(11) 0.0002(13) 0.0034(12)
O3 0.0485(14) 0.0685(15) 0.0621(16) -0.0062(14) 0.0036(13) 0.0313(13)
N1 0.0563(18) 0.0628(18) 0.0439(17) 0.0072(17) -0.0104(15) 0.0043(14)
N2 0.054(2) 0.0502(19) 0.0440(18) -0.0025(15) -0.0054(15) 0.0014(14)
C1 0.0497(19) 0.058(2) 0.0367(18) 0.0091(18) -0.0034(16) -0.0007(16)
C2 0.057(2) 0.057(2) 0.0391(19) 0.012(2) -0.0050(17) -0.0024(16)
C3 0.078(3) 0.069(3) 0.053(2) 0.012(2) -0.006(2) 0.010(2)
C4 0.074(3) 0.076(3) 0.044(2) 0.024(3) -0.015(2) -0.002(2)
C5 0.051(2) 0.086(3) 0.054(2) 0.015(2) -0.0134(19) -0.023(2)
C6 0.057(2) 0.081(3) 0.053(2) 0.003(2) -0.0063(19) 0.001(2)
C7 0.061(2) 0.066(2) 0.045(2) 0.001(2) -0.0047(18) 0.0111(18)
C8 0.069(3) 0.055(2) 0.055(2) 0.014(2) -0.011(2) 0.0057(18)
C9 0.083(3) 0.059(2) 0.045(2) 0.021(2) -0.014(2) 0.0039(18)
C10 0.062(2) 0.046(2) 0.0371(18) 0.0077(19) -0.0063(17) 0.0017(15)
C11 0.058(2) 0.061(2) 0.045(2) -0.005(2) 0.0013(18) 0.0167(17)
C12 0.0418(19) 0.061(2) 0.045(2) -0.0051(18) -0.0017(16) 0.0101(17)
C13 0.0348(15) 0.0331(16) 0.0366(17) -0.0014(14) 0.0003(13) 0.0030(13)
C14 0.0354(17) 0.070(2) 0.054(2) -0.0030(19) 0.0025(17) 0.0195(19)
C15 0.0372(18) 0.088(3) 0.058(2) 0.009(2) -0.0039(17) 0.012(2)

loop_
_atom_site_type_symbol
_atom_site_label
_atom_site_fract_x
_atom_site_fract_y
_atom_site_fract_z
_atom_site_U_iso_or_equiv
_atom_site_thermal_displace_type
_atom_site_occupancy
Cl Cl1 0.32293(6) 0.3434(3) 0.35291(5) 0.1046(5) Uani 1.000
S S1 -0.14925(4) 0.84474(16) -0.01326(3) 0.0411(3) Uani 1.000
O O1 0.07158(14) -0.1064(6) 0.27525(10) 0.0724(11) Uani 1.000
O O2 -0.19990(11) 1.0016(4) 0.00047(8) 0.0535(9) Uani 1.000
O O3 -0.10664(12) 0.9849(5) -0.03704(8) 0.0604(9) Uani 1.000
N N1 0.06373(16) 0.2662(6) 0.21557(9) 0.0566(10) Uani 1.000
N N2 -0.18450(17) 0.5984(6) -0.04399(11) 0.0510(11) Uani 1.000
C C1 0.15618(18) 0.2192(8) 0.27152(11) 0.0494(11) Uani 1.000
C C2 0.12970(19) -0.0013(8) 0.29194(12) 0.0526(11) Uani 1.000
C C3 0.1641(2) -0.1103(9) 0.33014(13) 0.0687(16) Uani 1.000
C C4 0.2227(2) -0.0078(9) 0.34865(13) 0.0677(16) Uani 1.000
C C5 0.24889(19) 0.2059(9) 0.32861(14) 0.0663(14) Uani 1.000
C C6 0.2167(2) 0.3195(9) 0.29034(13) 0.0655(14) Uani 1.000
C C7 0.1197(2) 0.3508(8) 0.23331(12) 0.0590(12) Uani 1.000
C C8 0.0272(2) 0.4227(8) 0.17939(12) 0.0622(14) Uani 1.000
C C9 0.0102(2) 0.2436(8) 0.13928(12) 0.0653(14) Uani 1.000
C C10 -0.02942(19) 0.3998(7) 0.10209(11) 0.0501(11) Uani 1.000
C C11 -0.09656(19) 0.3851(7) 0.09454(12) 0.0556(12) Uani 1.000
C C12 -0.13287(17) 0.5259(7) 0.06036(11) 0.0504(11) Uani 1.000
C C13 -0.10314(14) 0.6854(6) 0.03276(10) 0.0355(9) Uani 1.000
C C14 -0.03664(16) 0.7064(8) 0.03996(12) 0.0538(11) Uani 1.000
C C15 -0.00076(18) 0.5662(9) 0.07457(13) 0.0625(13) Uani 1.000
H H1 0.05445 -0.00964 0.25463 0.1087 Uiso 1.000
H H2 -0.212(2) 0.526(9) -0.0349(15) 0.0767 Uiso 1.000
H H2A -0.160(2) 0.495(9) -0.0511(14) 0.0613 Uiso 1.000
H H3 0.14678 -0.25811 0.34366 0.0825 Uiso 1.000
H H4 0.24468 -0.08276 0.37477 0.0812 Uiso 1.000
H H6 0.23528 0.46403 0.27690 0.0786 Uiso 1.000
H H7 0.13739 0.50280 0.22110 0.0710 Uiso 1.000
H H8A 0.05252 0.58026 0.17261 0.0746 Uiso 1.000
H H8B -0.01190 0.49318 0.18800 0.0746 Uiso 1.000
H H9A 0.04945 0.17819 0.13017 0.0782 Uiso 1.000
H H9B -0.01370 0.08266 0.14642 0.0782 Uiso 1.000
H H11 -0.11706 0.27761 0.11306 0.0667 Uiso 1.000
H H12 -0.17758 0.51368 0.05583 0.0607 Uiso 1.000
H H14 -0.01635 0.81493 0.02147 0.0647 Uiso 1.000
H H15 0.04386 0.58389 0.07956 0.0747 Uiso 1.000

loop_
_atom_type_symbol
_atom_type_description
_atom_type_scat_dispersion_real
_atom_type_scat_dispersion_imag
_atom_type_scat_source
C C 0.0033 0.0016 'International Tables Vol C Tables 4.2.6.8 and 6.1.1.4'
H H 0.0000 0.0000 'International Tables Vol C Tables 4.2.6.8 and 6.1.1.4'
N N 0.0061 0.0033 'International Tables Vol C Tables 4.2.6.8 and 6.1.1.4'
O O 0.0106 0.0060 'International Tables Vol C Tables 4.2.6.8 and 6.1.1.4'
S S 0.1246 0.1234 'International Tables Vol C Tables 4.2.6.8 and 6.1.1.4'
Cl Cl 0.1484 0.1585 'International Tables Vol C Tables 4.2.6.8 and 6.1.1.4'

loop_
_geom_angle_atom_site_label_1
_geom_angle_atom_site_label_2
_geom_angle_atom_site_label_3
_geom_angle
_geom_angle_publ_flag
O2 S1 O3 118.15(14) yes
O2 S1 N2 105.67(16) yes
O2 S1 C13 109.21(15) yes
O3 S1 N2 108.20(17) yes
O3 S1 C13 108.29(15) yes
N2 S1 C13 106.76(15) yes
C2 O1 H1 109.00 ?
C7 N1 C8 119.4(3) ?
S1 N2 H2 115(3) ?
S1 N2 H2A 112(3) ?
H2 N2 H2A 113(5) ?
C2 C1 C7 120.3(3) ?
C6 C1 C7 120.7(4) ?
C2 C1 C6 118.9(3) ?
O1 C2 C1 121.4(3) ?
O1 C2 C3 119.7(4) ?
C1 C2 C3 118.9(4) ?
C2 C3 C4 121.8(4) ?
C3 C4 C5 119.5(4) ?
Cl1 C5 C4 119.6(3) ?
Cl1 C5 C6 119.5(3) ?
C4 C5 C6 120.8(4) ?
C1 C6 C5 120.2(4) ?
N1 C7 C1 122.3(4) ?
N1 C8 C9 110.8(3) ?
C8 C9 C10 111.4(3) ?
C9 C10 C15 121.1(4) ?
C11 C10 C15 117.8(3) ?
C9 C10 C11 121.1(3) ?
C10 C11 C12 121.3(3) ?
C11 C12 C13 119.9(3) ?
S1 C13 C12 119.8(2) ?
C12 C13 C14 119.9(3) ?
S1 C13 C14 120.2(2) ?
C13 C14 C15 119.7(3) ?
C10 C15 C14 121.5(4) ?
C2 C3 H3 119.00 ?
C4 C3 H3 119.00 ?
C3 C4 H4 120.00 ?
C5 C4 H4 120.00 ?
C1 C6 H6 120.00 ?
C5 C6 H6 120.00 ?
N1 C7 H7 119.00 ?
C1 C7 H7 119.00 ?
N1 C8 H8A 109.00 ?
N1 C8 H8B 110.00 ?
C9 C8 H8A 109.00 ?
C9 C8 H8B 110.00 ?
H8A C8 H8B 108.00 ?
C8 C9 H9A 109.00 ?
C8 C9 H9B 109.00 ?
C10 C9 H9A 109.00 ?
C10 C9 H9B 109.00 ?
H9A C9 H9B 108.00 ?
C10 C11 H11 119.00 ?
C12 C11 H11 119.00 ?
C11 C12 H12 120.00 ?
C13 C12 H12 120.00 ?
C13 C14 H14 120.00 ?
C15 C14 H14 120.00 ?
C10 C15 H15 119.00 ?
C14 C15 H15 119.00 ?

loop_
_geom_bond_atom_site_label_1
_geom_bond_atom_site_label_2
_geom_bond_distance
_geom_bond_publ_flag
Cl1 C5 1.741(4) ?
S1 O2 1.430(2) yes
S1 O3 1.423(3) yes
S1 N2 1.616(3) yes
S1 C13 1.752(3) yes
O1 C2 1.343(5) ?
O1 H1 0.8200 ?
N1 C7 1.278(5) ?
N1 C8 1.452(5) ?
N2 H2 0.77(4) ?
N2 H2A 0.78(4) ?
C1 C7 1.438(5) ?
C1 C2 1.398(5) ?
C1 C6 1.393(6) ?
C2 C3 1.376(6) ?
C3 C4 1.360(6) ?
C4 C5 1.365(6) ?
C5 C6 1.369(6) ?
C8 C9 1.499(5) ?
C9 C10 1.499(5) ?
C10 C15 1.380(5) ?
C10 C11 1.395(6) ?
C11 C12 1.370(5) ?
C12 C13 1.375(5) ?
C13 C14 1.384(5) ?
C14 C15 1.374(5) ?
C3 H3 0.9300 ?
C4 H4 0.9300 ?
C6 H6 0.9300 ?
C7 H7 0.9300 ?
C8 H8A 0.9700 ?
C8 H8B 0.9700 ?
C9 H9A 0.9700 ?
C9 H9B 0.9700 ?
C11 H11 0.9300 ?
C12 H12 0.9300 ?
C14 H14 0.9300 ?
C15 H15 0.9300 ?

loop_
_geom_hbond_atom_site_label_D
_geom_hbond_atom_site_label_H
_geom_hbond_atom_site_label_A
_geom_hbond_site_symmetry_A
_geom_hbond_distance_DH
_geom_hbond_distance_HA
_geom_hbond_distance_DA
_geom_hbond_angle_DHA
_geom_hbond_publ_flag
O1 H1 N1 . 0.8200 1.8300 2.554(4) 147.00 yes
N2 H2 O2 7_465 0.77(4) 2.30(4) 3.016(4) 156(4) yes

loop_
_geom_torsion_atom_site_label_1
_geom_torsion_atom_site_label_2
_geom_torsion_atom_site_label_3
_geom_torsion_atom_site_label_4
_geom_torsion
O2 S1 C13 C12 52.8(3)
O2 S1 C13 C14 -131.0(3)
O3 S1 C13 C12 -177.3(3)
O3 S1 C13 C14 -1.1(3)
N2 S1 C13 C12 -61.0(3)
N2 S1 C13 C14 115.2(3)
C8 N1 C7 C1 174.7(3)
C7 N1 C8 C9 122.1(4)
C6 C1 C2 O1 -180.0(4)
C6 C1 C2 C3 0.5(6)
C7 C1 C2 O1 3.9(6)
C7 C1 C2 C3 -175.7(4)
C2 C1 C6 C5 -1.1(6)
C7 C1 C6 C5 175.1(4)
C2 C1 C7 N1 -3.0(6)
C6 C1 C7 N1 -179.1(4)
O1 C2 C3 C4 -179.0(4)
C1 C2 C3 C4 0.6(6)
C2 C3 C4 C5 -1.1(6)
C3 C4 C5 Cl1 178.4(3)
C3 C4 C5 C6 0.5(6)
Cl1 C5 C6 C1 -177.3(3)
C4 C5 C6 C1 0.6(6)
N1 C8 C9 C10 178.1(3)
C8 C9 C10 C11 -95.0(4)
C8 C9 C10 C15 84.1(5)
C9 C10 C11 C12 -179.5(3)
C15 C10 C11 C12 1.5(5)
C9 C10 C15 C14 178.9(4)
C11 C10 C15 C14 -2.0(6)
C10 C11 C12 C13 0.0(5)
C11 C12 C13 S1 175.4(3)
C11 C12 C13 C14 -0.9(5)
S1 C13 C14 C15 -175.9(3)
C12 C13 C14 C15 0.3(5)
C13 C14 C15 C10 1.2(6)

loop_
_cod_related_entry_id
_cod_related_entry_database
_cod_related_entry_code
1 ChemSpider 30655465
